data_9015527
loop_
_publ_author_name
'Bordet, P.'
'Boucherle, J.'
'Santoro, A.'
'Marezio, M.'

_publ_section_title
;
 Crystal structure and proton conductivity of N H4 H2 (I O3)3 and K H2 (I O3)3
 _cod_database_code 1008704
;
_journal_name_full 'Solid State Ionics'
_journal_page_first 243
_journal_page_last 254
_journal_paper_doi 10.1016/0167-2738(86)90079-2
_journal_volume 21
_journal_year 1986
_chemical_formula_sum 'H4 I3 N O9'
_space_group_IT_number 2
_symmetry_space_group_name_Hall '-P 1'
_symmetry_space_group_name_H-M 'P -1'
_cell_angle_alpha 65.57
_cell_angle_beta 60.13
_cell_angle_gamma 70.33
_cell_length_a 8.396
_cell_length_b 8.363
_cell_length_c 8.207
_cell_formula_units_Z 2
_cell_volume 448.698
_database_code_amcsd 0016590
_exptl_crystal_density_diffrn 4.017
_cod_duplicate_entry 1008704
_cod_original_formula_sum 'I3 O9 N H4'
_cod_database_code 9015527
_amcsd_formula_title 'H6 I3 N O9'

loop_
_space_group_symop_operation_xyz
x,y,z
-x,-y,-z

loop_
_atom_site_label
_atom_site_fract_x
_atom_site_fract_y
_atom_site_fract_z
I1 0.80997 0.18942 0.75206
I2 0.24046 0.73219 0.77990
I3 0.30239 0.20097 0.78134
O1 0.77150 0.42800 0.60080
O2 0.84090 0.09260 0.56960
O3 0.13130 0.54890 0.82660
O4 0.47030 0.65980 0.61330
O5 0.47080 0.22620 0.84100
O6 0.05230 0.18530 0.66830
O7 0.39500 -0.01890 0.75170
O8 0.26720 0.64420 0.00690
O9 0.12420 0.14060 0.03410
N1 0.72960 0.72630 0.76040
H1 0.79500 0.78300 0.80900
H2 0.76900 0.73100 0.64800
H3 0.62000 0.81000 0.80000
H4 0.69900 0.61800 0.84200

loop_
_cod_related_entry_id
_cod_related_entry_database
_cod_related_entry_code
1 AMCSD 0016590
